data_1540355
loop_
_publ_author_name
'Kuznietz, M.'
'Andre, G.'
'Bouree, F.'
'Ettedgui, H.'
'Melamud, M.'
'Pinto, H.'

_publ_section_title
;
 Neutron diffraction and ac susceptibility studies of the solid solutions
 UMM'X2 (M, M' = Co, Ni, Cu; X = Si, Ge)
;
_journal_name_full 'Journal of Magnetism and Magnetic Materials'
_journal_page_first 322
_journal_page_last 328
_journal_volume 137
_journal_year 1994
_chemical_formula_sum 'Co Cu Si2 U'
_space_group_IT_number 139
_symmetry_space_group_name_Hall '-I 4 2'
_symmetry_space_group_name_H-M 'I 4/m m m'
_cell_angle_alpha 90
_cell_angle_beta 90
_cell_angle_gamma 90
_cell_formula_units_Z 2
_cell_length_a 3.967
_cell_length_b 3.967
_cell_length_c 9.755
_cell_volume 153.515
_citation_journal_id_ASTM JMMMDC
_cod_data_source_file Kuznietz_JMMMDC_1994_1030.cif
_cod_data_source_block Co1Cu1Si2U1
_cod_original_cell_volume 153.5153
_cod_original_formula_sum 'Co1 Cu1 Si2 U1'
_cod_database_code 1540355

loop_
_symmetry_equiv_pos_as_xyz
x,y,z
-y,x,z
-x,-y,z
y,-x,z
x,-y,-z
y,x,-z
-x,y,-z
-y,-x,-z
-x,-y,-z
y,-x,-z
x,y,-z
-y,x,-z
-x,y,z
-y,-x,z
x,-y,z
y,x,z
x+1/2,y+1/2,z+1/2
-y+1/2,x+1/2,z+1/2
-x+1/2,-y+1/2,z+1/2
y+1/2,-x+1/2,z+1/2
x+1/2,-y+1/2,-z+1/2
y+1/2,x+1/2,-z+1/2
-x+1/2,y+1/2,-z+1/2
-y+1/2,-x+1/2,-z+1/2
-x+1/2,-y+1/2,-z+1/2
y+1/2,-x+1/2,-z+1/2
x+1/2,y+1/2,-z+1/2
-y+1/2,x+1/2,-z+1/2
-x+1/2,y+1/2,z+1/2
-y+1/2,-x+1/2,z+1/2
x+1/2,-y+1/2,z+1/2
y+1/2,x+1/2,z+1/2

loop_
_atom_site_label
_atom_site_type_symbol
_atom_site_fract_x
_atom_site_fract_y
_atom_site_fract_z
_atom_site_occupancy
_atom_site_U_iso_or_equiv
Si1 Si 0 0 0.382 1 0.0
Cu1 Cu 0 0.5 0.25 0.5 0.0
Co1 Co 0 0.5 0.25 0.5 0.0
U1 U 0 0 0 1 0.0
